data_4512821
loop_
_publ_author_name
'Stevens, Joanna S.'
'Newton, Lauren K.'
'Jaye, Cherno'
'Muryn, Christopher A.'
'Fischer, Daniel A.'
'Schroeder, Sven L. M.'

_publ_contact_author J.S.Stevens
_publ_section_title
;
 Proton Transfer, Hydrogen Bonding, and Disorder: Nitrogen Near-Edge X-ray
 Absorption Fine Structure and X-ray Photoelectron Spectroscopy of
 Bipyridine--Acid Salts and Co-crystals
;
_journal_issue 4
_journal_name_full 'Crystal Growth &amp; Design'
_journal_page_first 1776
_journal_paper_doi 10.1021/cg5018278
_journal_volume 15
_journal_year 2015
_chemical_formula_moiety
; 
C10 H8 N2,C8 H10 O8
;
_chemical_formula_sum 'C18 H18 N2 O8'
_chemical_formula_weight 390.34
_chemical_name_systematic
; 
 4,4'-bipyridine 1,2,3,4-butanetetracarboxylic acid
;
_space_group_IT_number 2
_symmetry_cell_setting triclinic
_symmetry_space_group_name_Hall '-P 1'
_symmetry_space_group_name_H-M 'P -1'
_atom_sites_solution_hydrogens geom
_atom_sites_solution_primary direct
_atom_sites_solution_secondary difmap
_audit_creation_method SHELXL-97
_cell_angle_alpha 73.422(11)
_cell_angle_beta 81.543(9)
_cell_angle_gamma 74.390(11)
_cell_formula_units_Z 1
_cell_length_a 5.5761(6)
_cell_length_b 6.9604(9)
_cell_length_c 11.7649(13)
_cell_measurement_reflns_used 735
_cell_measurement_temperature 100(2)
_cell_measurement_theta_max 27.1960
_cell_measurement_theta_min 3.1389
_cell_volume 420.27(9)
_computing_cell_refinement
;
CrysAlis RED, Oxford Diffraction Ltd.,
Version 1.171.34.44 (release 25-10-2010 CrysAlis171 .NET)
(compiled Oct 25 2010,18:11:34)
;
_computing_data_collection
;
CrysAlis CCD, Oxford Diffraction Ltd.,
Version 1.171.34.44 (release 25-10-2010 CrysAlis171 .NET)
(compiled Oct 25 2010,18:11:34)
;
_computing_data_reduction
;
CrysAlis RED, Oxford Diffraction Ltd.,
Version 1.171.34.44 (release 25-10-2010 CrysAlis171 .NET)
(compiled Oct 25 2010,18:11:34)
;
_computing_molecular_graphics 'SHELXL-97 (Sheldrick, 1997)'
_computing_publication_material 'SHELXL-97 (Sheldrick, 1997)'
_computing_structure_refinement 'SHELXL-97 (Sheldrick, 1997)'
_computing_structure_solution 'SHELXS-97 (Sheldrick, 1990)'
_diffrn_ambient_temperature 100(2)
_diffrn_detector_area_resol_mean 8.3367
_diffrn_measured_fraction_theta_full 0.984
_diffrn_measured_fraction_theta_max 0.984
_diffrn_measurement_device_type 'Oxford Diffraction XCalibur 2'
_diffrn_measurement_method 'phi and omega'
_diffrn_radiation_monochromator graphite
_diffrn_radiation_source 'Enhance (Mo) X-ray Source'
_diffrn_radiation_type MoK\a
_diffrn_radiation_wavelength 0.71073
_diffrn_reflns_av_R_equivalents 0.0376
_diffrn_reflns_av_sigmaI/netI 0.0886
_diffrn_reflns_limit_h_max 6
_diffrn_reflns_limit_h_min -6
_diffrn_reflns_limit_k_max 4
_diffrn_reflns_limit_k_min -8
_diffrn_reflns_limit_l_max 13
_diffrn_reflns_limit_l_min -13
_diffrn_reflns_number 2022
_diffrn_reflns_theta_full 25.02
_diffrn_reflns_theta_max 25.02
_diffrn_reflns_theta_min 3.81
_exptl_absorpt_coefficient_mu 0.123
_exptl_absorpt_correction_T_max 0.9878
_exptl_absorpt_correction_T_min 0.9524
_exptl_absorpt_correction_type multi-scan
_exptl_absorpt_process_details
;
CrysAlisPro, Oxford Diffraction Ltd.,
Version 1.171.34.44 (release 25-10-2010 CrysAlis171 .NET)
(compiled Oct 25 2010,18:11:34)
Empirical absorption correction using spherical harmonics,
 implemented in SCALE3 ABSPACK scaling algorithm.
;
_exptl_crystal_colour Clear
_exptl_crystal_density_diffrn 1.542
_exptl_crystal_density_method 'not measured'
_exptl_crystal_description Block
_exptl_crystal_F_000 204
_exptl_crystal_size_max 0.40
_exptl_crystal_size_mid 0.20
_exptl_crystal_size_min 0.10
_refine_diff_density_max 0.274
_refine_diff_density_min -0.304
_refine_diff_density_rms 0.075
_refine_ls_extinction_method none
_refine_ls_goodness_of_fit_ref 1.006
_refine_ls_hydrogen_treatment mixed
_refine_ls_matrix_type full
_refine_ls_number_parameters 163
_refine_ls_number_reflns 1463
_refine_ls_number_restraints 0
_refine_ls_restrained_S_all 1.006
_refine_ls_R_factor_all 0.0923
_refine_ls_R_factor_gt 0.0595
_refine_ls_shift/su_max 0.001
_refine_ls_shift/su_mean 0.000
_refine_ls_structure_factor_coef Fsqd
_refine_ls_weighting_details 'calc w=1/[\s^2^(Fo^2^)+(0.0448P)^2^+0.0000P] where P=(Fo^2^+2Fc^2^)/3'
_refine_ls_weighting_scheme calc
_refine_ls_wR_factor_gt 0.1164
_refine_ls_wR_factor_ref 0.1409
_reflns_number_gt 972
_reflns_number_total 1463
_reflns_threshold_expression >2sigma(I)
_cod_data_source_file cg5018278_si_002.cif
_cod_data_source_block 4BPY_bTA_co-crystal
_cod_depositor_comments
;
The following automatic conversions were performed:

'_symmetry_cell_setting' value 'Triclinic' changed to 'triclinic'
according to
/usr/data/users/saulius/crontab/automatic-downloads/rss-feeds/ACS/lib/dictionaries/cif_core.dic
dictionary named 'cif_core.dic' version 2.4.2 from 2011-04-26.

Automatic conversion script
Id: cif_fix_values 3086 2015-02-26 13:12:21Z robertas 

 Adding full bibliography for 4512820--4512821.cif.
;
_cod_original_sg_symbol_H-M P-1
_cod_database_code 4512821

loop_
_symmetry_equiv_pos_as_xyz
'x, y, z'
'-x, -y, -z'

loop_
_atom_site_label
_atom_site_type_symbol
_atom_site_fract_x
_atom_site_fract_y
_atom_site_fract_z
_atom_site_U_iso_or_equiv
_atom_site_adp_type
_atom_site_occupancy
_atom_site_symmetry_multiplicity
_atom_site_calc_flag
O4 O -0.0180(4) 0.4379(3) 0.18786(18) 0.0292(6) Uani 1 1 d
O2 O -0.3106(4) 0.1066(3) 0.50607(19) 0.0278(6) Uani 1 1 d
O3 O 0.1096(4) 0.2914(3) 0.37080(17) 0.0245(6) Uani 1 1 d
O1 O -0.1556(4) 0.2011(3) 0.64160(19) 0.0336(7) Uani 1 1 d
N1 N 0.4073(5) 0.2480(4) 0.1112(2) 0.0235(7) Uani 1 1 d
C8 C 0.6973(6) 0.1829(5) -0.0532(3) 0.0223(7) Uani 1 1 d
C7 C 0.8745(5) 0.0528(4) 0.0225(3) 0.0201(7) Uani 1 1 d
C9 C 0.4664(6) 0.2770(5) -0.0062(3) 0.0242(8) Uani 1 1 d
C4 C -0.0527(6) 0.3972(4) 0.3034(3) 0.0214(7) Uani 1 1 d
C1 C -0.2593(5) 0.2463(5) 0.5513(3) 0.0237(8) Uani 1 1 d
C5 C 0.5789(6) 0.1237(5) 0.1845(3) 0.0242(8) Uani 1 1 d
C6 C 0.8129(6) 0.0240(5) 0.1444(3) 0.0248(8) Uani 1 1 d
C3 C -0.3166(6) 0.4908(5) 0.3469(3) 0.0242(8) Uani 1 1 d
C2 C -0.3596(5) 0.4647(5) 0.4799(3) 0.0218(7) Uani 1 1 d
H1 H 0.932(6) -0.067(5) 0.207(3) 0.031(9) Uiso 1 1 d
H2 H 0.336(5) 0.366(4) -0.060(2) 0.011(7) Uiso 1 1 d
H3 H 0.527(5) 0.109(4) 0.267(2) 0.013(7) Uiso 1 1 d
H4 H 0.721(5) 0.207(5) -0.136(3) 0.025(8) Uiso 1 1 d
H5 H -0.276(4) 0.549(4) 0.503(2) 0.002(6) Uiso 1 1 d
H6 H -0.424(6) 0.421(5) 0.319(3) 0.040(10) Uiso 1 1 d
H7 H -0.242(6) -0.033(6) 0.553(3) 0.054(11) Uiso 1 1 d
H8 H -0.361(6) 0.637(5) 0.298(3) 0.038(9) Uiso 1 1 d
H9 H 0.178(7) 0.350(6) 0.155(3) 0.069(12) Uiso 1 1 d

loop_
_atom_site_aniso_label
_atom_site_aniso_U_11
_atom_site_aniso_U_22
_atom_site_aniso_U_33
_atom_site_aniso_U_23
_atom_site_aniso_U_13
_atom_site_aniso_U_12
O4 0.0259(13) 0.0292(13) 0.0224(13) -0.0018(10) 0.0010(10) 0.0035(10)
O2 0.0287(13) 0.0176(12) 0.0325(13) -0.0020(11) -0.0050(11) -0.0015(10)
O3 0.0236(12) 0.0199(12) 0.0264(13) -0.0035(10) -0.0041(10) -0.0005(10)
O1 0.0405(15) 0.0280(13) 0.0249(13) -0.0058(11) -0.0093(11) 0.0066(11)
N1 0.0239(15) 0.0194(14) 0.0244(15) -0.0063(12) 0.0042(12) -0.0032(12)
C8 0.0239(17) 0.0185(16) 0.0222(18) -0.0042(15) -0.0002(14) -0.0030(14)
C7 0.0224(17) 0.0152(16) 0.0226(17) -0.0047(14) 0.0001(14) -0.0058(14)
C9 0.0247(18) 0.0186(17) 0.0256(18) -0.0035(15) -0.0052(15) 0.0001(14)
C4 0.0267(18) 0.0117(15) 0.0227(18) -0.0019(13) -0.0023(14) -0.0019(14)
C1 0.0175(16) 0.0234(17) 0.0251(18) -0.0077(15) 0.0024(14) 0.0028(14)
C5 0.0266(18) 0.0243(17) 0.0185(18) -0.0043(15) 0.0010(15) -0.0034(14)
C6 0.0219(18) 0.0239(17) 0.0253(18) -0.0062(15) -0.0033(15) 0.0007(15)
C3 0.0250(18) 0.0179(17) 0.0227(18) -0.0006(15) 0.0001(14) 0.0005(15)
C2 0.0221(17) 0.0165(16) 0.0251(18) -0.0042(14) -0.0009(14) -0.0038(14)

loop_
_atom_type_symbol
_atom_type_description
_atom_type_scat_dispersion_real
_atom_type_scat_dispersion_imag
_atom_type_scat_source
C C 0.0033 0.0016 'International Tables Vol C Tables 4.2.6.8 and 6.1.1.4'
H H 0.0000 0.0000 'International Tables Vol C Tables 4.2.6.8 and 6.1.1.4'
N N 0.0061 0.0033 'International Tables Vol C Tables 4.2.6.8 and 6.1.1.4'
O O 0.0106 0.0060 'International Tables Vol C Tables 4.2.6.8 and 6.1.1.4'

loop_
_geom_angle_atom_site_label_1
_geom_angle_atom_site_label_2
_geom_angle_atom_site_label_3
_geom_angle
_geom_angle_site_symmetry_1
_geom_angle_site_symmetry_3
C4 O4 H9 113.0(18) . .
C1 O2 H7 110(2) . .
C5 N1 C9 117.9(3) . .
C5 N1 H9 121.1(15) . .
C9 N1 H9 120.9(15) . .
C7 C8 C9 119.7(3) . .
C7 C8 H4 123.0(18) . .
C9 C8 H4 117.2(18) . .
C8 C7 C6 117.6(3) . .
C8 C7 C7 122.1(3) . 2_755
C6 C7 C7 120.3(3) . 2_755
N1 C9 C8 122.6(3) . .
N1 C9 H2 117.4(14) . .
C8 C9 H2 120.0(14) . .
O3 C4 O4 123.8(3) . .
O3 C4 C3 123.2(3) . .
O4 C4 C3 113.1(3) . .
O1 C1 O2 123.3(3) . .
O1 C1 C2 124.6(3) . .
O2 C1 C2 112.0(3) . .
N1 C5 C6 122.8(3) . .
N1 C5 H3 114.3(15) . .
C6 C5 H3 122.8(16) . .
C5 C6 C7 119.4(3) . .
C5 C6 H1 117.3(16) . .
C7 C6 H1 123.3(16) . .
C2 C3 C4 115.0(3) . .
C2 C3 H6 111.1(18) . .
C4 C3 H6 104.3(18) . .
C2 C3 H8 114.8(18) . .
C4 C3 H8 106.5(18) . .
H6 C3 H8 104(3) . .
C1 C2 C3 113.3(3) . .
C1 C2 C2 108.7(3) . 2_466
C3 C2 C2 112.2(3) . 2_466
C1 C2 H5 106.3(15) . .
C3 C2 H5 109.9(15) . .
C2 C2 H5 105.9(14) 2_466 .

loop_
_geom_bond_atom_site_label_1
_geom_bond_atom_site_label_2
_geom_bond_distance
_geom_bond_site_symmetry_2
O4 C4 1.304(3) .
O4 H9 1.17(4) .
O2 C1 1.342(3) .
O2 H7 0.97(4) .
O3 C4 1.228(3) .
O1 C1 1.206(3) .
N1 C5 1.334(4) .
N1 C9 1.342(4) .
N1 H9 1.39(4) .
C8 C7 1.381(4) .
C8 C9 1.391(4) .
C8 H4 0.94(3) .
C7 C6 1.394(4) .
C7 C7 1.493(5) 2_755
C9 H2 0.99(3) .
C4 C3 1.518(4) .
C1 C2 1.510(4) .
C5 C6 1.387(4) .
C5 H3 0.96(3) .
C6 H1 1.02(3) .
C3 C2 1.513(4) .
C3 H6 1.00(3) .
C3 H8 1.00(3) .
C2 C2 1.555(6) 2_466
C2 H5 0.96(2) .

loop_
_geom_hbond_atom_site_label_D
_geom_hbond_atom_site_label_H
_geom_hbond_atom_site_label_A
_geom_hbond_distance_DH
_geom_hbond_distance_HA
_geom_hbond_distance_DA
_geom_hbond_angle_DHA
_geom_hbond_site_symmetry_A
O2 H7 O3 0.97(4) 1.77(4) 2.747(3) 176(3) 2_556
O4 H9 N1 1.17(4) 1.39(4) 2.559(3) 178(3) .

loop_
_geom_torsion_atom_site_label_1
_geom_torsion_atom_site_label_2
_geom_torsion_atom_site_label_3
_geom_torsion_atom_site_label_4
_geom_torsion
_geom_torsion_site_symmetry_1
_geom_torsion_site_symmetry_4
C9 C8 C7 C6 -0.8(4) . .
C9 C8 C7 C7 179.9(3) . 2_755
C5 N1 C9 C8 0.0(4) . .
C7 C8 C9 N1 0.5(5) . .
C9 N1 C5 C6 -0.3(5) . .
N1 C5 C6 C7 -0.1(5) . .
C8 C7 C6 C5 0.6(4) . .
C7 C7 C6 C5 179.9(3) 2_755 .
O3 C4 C3 C2 6.5(4) . .
O4 C4 C3 C2 -174.6(3) . .
O1 C1 C2 C3 140.4(3) . .
O2 C1 C2 C3 -42.9(4) . .
O1 C1 C2 C2 -94.1(4) . 2_466
O2 C1 C2 C2 82.5(4) . 2_466
C4 C3 C2 C1 -48.1(4) . .
C4 C3 C2 C2 -171.7(3) . 2_466
